data_2001900
loop_
_publ_author_name
'Tattershall, B. W.'
'Kendall, N. L.'
'McCamley, A.'
'Clegg, W.'

_publ_section_title
;
 Redetermination of the structure of \a-tetraphosphorus trisulfide
 diiodide at 180 K
;
_journal_issue 3
_journal_name_full 'Acta Crystallographica Section C'
_journal_page_first 571
_journal_page_last 573
_journal_paper_doi 10.1107/S0108270192011466
_journal_volume 49
_journal_year 1993
_chemical_formula_sum 'I2 P4 S3'
_chemical_formula_weight 473.86
_chemical_name_systematic
;
2,5-diiodo-1,2,4,5-tetraphospha-3,6,7-trithiabicyclo[2.2.1]heptane
;
_space_group_IT_number 2
_symmetry_cell_setting triclinic
_symmetry_space_group_name_Hall '-P 1'
_symmetry_space_group_name_H-M 'P -1'
_cell_angle_alpha 94.43(6)
_cell_angle_beta 90.31(6)
_cell_angle_gamma 90.90(6)
_cell_formula_units_Z 4
_cell_length_a 7.268(4)
_cell_length_b 7.342(4)
_cell_length_c 19.553(11)
_cell_measurement_reflns_used 32
_cell_measurement_temperature 180.0(5)
_cell_measurement_theta_max 12.43
_cell_measurement_theta_min 11.46
_cell_volume 1040.1(10)
_computing_cell_refinement 'Stoe DIF4'
_computing_data_collection 'Stoe DIF4'
_computing_data_reduction 'local programs'
_computing_molecular_graphics SHELXTL/PC
_computing_publication_material 'local programs'
_computing_structure_refinement 'SHELXL-92 '
_computing_structure_solution 'SHELXTL/PC (Sheldrick, 1990)'
_diffrn_ambient_temperature 180.0(5)
_diffrn_measurement_device 'Stoe-Siemens diffractometer'
_diffrn_measurement_method '\w/\q scans, on-line profile fitting  (Clegg, 1981)'
_diffrn_radiation_monochromator graphite
_diffrn_radiation_source 'fine-focus sealed tube'
_diffrn_radiation_type MoK\a
_diffrn_radiation_wavelength 0.71073
_diffrn_reflns_av_sigmaI/netI 0.0280
_diffrn_reflns_limit_h_max 8
_diffrn_reflns_limit_h_min -8
_diffrn_reflns_limit_k_max 8
_diffrn_reflns_limit_k_min -8
_diffrn_reflns_limit_l_max 23
_diffrn_reflns_limit_l_min 0
_diffrn_reflns_number 3646
_diffrn_reflns_theta_max 25.01
_diffrn_reflns_theta_min 2.09
_diffrn_standards_decay_% 0
_diffrn_standards_interval_time 60
_diffrn_standards_number 5
_exptl_absorpt_coefficient_mu 7.190
_exptl_absorpt_correction_T_max 0.048
_exptl_absorpt_correction_T_min 0.012
_exptl_absorpt_correction_type empirical
_exptl_crystal_colour yellow
_exptl_crystal_density_diffrn 3.026
_exptl_crystal_F_000 856
_exptl_crystal_size_max 0.70
_exptl_crystal_size_mid 0.40
_exptl_crystal_size_min 0.36
_refine_diff_density_max 1.58
_refine_diff_density_min -1.41
_refine_ls_extinction_coef 0.0116(6)
_refine_ls_extinction_method 'SHELXL92 (Sheldrick, 1992)'
_refine_ls_goodness_of_fit_all 1.238
_refine_ls_goodness_of_fit_obs 1.238
_refine_ls_matrix_type full
_refine_ls_number_parameters 164
_refine_ls_number_reflns 3646
_refine_ls_number_restraints 0
_refine_ls_restrained_S_all 1.238
_refine_ls_restrained_S_obs 1.238
_refine_ls_R_factor_all 0.0403
_refine_ls_R_factor_obs 0.0403
_refine_ls_shift/esd_max 0.003
_refine_ls_shift/esd_mean 0.000
_refine_ls_structure_factor_coef Fsqd
_refine_ls_weighting_scheme
;  calc w = 1/[\s^2^(F~o~^2^)+(0.0553P)^2^+4.9236P]
     where P = (F~o~^2^+2F~c~^2^)/3
;
_refine_ls_wR_factor_all 0.1114
_refine_ls_wR_factor_obs 0.1112
_reflns_number_observed 3523
_reflns_number_total 3646
_reflns_observed_criterion >2\s(I)
_cod_data_source_file mu1018.cif
_cod_data_source_block bwt3
_cod_original_formula_sum 'P4 S3 I2'
_cod_database_code 2001900

loop_
_symmetry_equiv_pos_as_xyz
'x, y, z'
'-x, -y, -z'

loop_
_atom_site_aniso_label
_atom_site_aniso_U_11
_atom_site_aniso_U_22
_atom_site_aniso_U_33
_atom_site_aniso_U_12
_atom_site_aniso_U_13
_atom_site_aniso_U_23
I11 0.0333(3) 0.0385(3) 0.0349(3) -0.0046(2) -0.0056(2) 0.0059(2)
I12 0.0416(3) 0.0468(3) 0.0370(3) -0.0109(2) -0.0019(2) 0.0091(2)
P11 0.0305(9) 0.0345(9) 0.0249(9) -0.0005(7) 0.0008(7) 0.0018(7)
P12 0.0322(9) 0.0389(10) 0.0292(10) -0.0035(8) -0.0013(7) 0.0010(8)
P13 0.0292(9) 0.0337(10) 0.0353(10) 0.0056(7) -0.0010(7) 0.0036(8)
P14 0.0322(9) 0.0350(10) 0.0309(10) 0.0047(8) 0.0037(7) -0.0004(8)
S11 0.0307(9) 0.0358(9) 0.0364(10) 0.0042(7) -0.0027(7) 0.0091(8)
S12 0.0417(10) 0.0308(9) 0.0447(11) -0.0012(8) 0.0060(9) -0.0070(8)
S13 0.0379(10) 0.0401(10) 0.0242(9) -0.0015(8) -0.0038(7) 0.0026(7)
I21 0.0357(3) 0.0331(3) 0.0354(3) 0.0081(2) -0.0018(2) 0.0051(2)
I22 0.0351(3) 0.0403(3) 0.0297(3) 0.0107(2) 0.0027(2) 0.0039(2)
P21 0.0320(9) 0.0309(9) 0.0283(9) 0.0057(7) -0.0031(7) 0.0005(7)
P22 0.0333(9) 0.0345(10) 0.0267(9) 0.0060(8) 0.0009(7) 0.0062(7)
P23 0.0315(9) 0.0315(10) 0.0394(11) -0.0016(8) 0.0006(8) 0.0031(8)
P24 0.0298(9) 0.0322(10) 0.0303(9) -0.0004(7) -0.0019(7) -0.0005(7)
S21 0.0298(9) 0.0314(9) 0.0377(10) 0.0032(7) 0.0051(7) 0.0039(7)
S22 0.0302(9) 0.0423(10) 0.0403(10) 0.0060(8) -0.0098(8) -0.0043(8)
S23 0.0388(10) 0.0409(10) 0.0271(9) 0.0058(8) -0.0008(7) 0.0076(7)

loop_
_atom_site_label
_atom_site_fract_x
_atom_site_fract_y
_atom_site_fract_z
_atom_site_U_iso_or_equiv
_atom_site_thermal_displace_type
_atom_site_calc_flag
_atom_site_refinement_flags
_atom_site_occupancy
_atom_site_disorder_group
_atom_site_type_symbol
I11 0.60757(7) 0.95391(7) 0.59843(2) 0.0355(3) Uani d . 1 . I
I12 -0.10433(7) 0.28859(8) 0.70853(3) 0.0416(3) Uani d . 1 . I
P11 0.3948(3) 0.7214(3) 0.54224(9) 0.0300(9) Uani d . 1 . P
P12 -0.0356(3) 0.4498(3) 0.60488(10) 0.0336(9) Uani d . 1 . P
P13 0.4298(3) 0.5181(3) 0.61856(10) 0.0326(9) Uani d . 1 . P
P14 0.0487(3) 0.7136(3) 0.65868(10) 0.0328(9) Uani d . 1 . P
S11 0.1336(2) 0.8301(3) 0.56735(10) 0.0339(9) Uani d . 1 . S
S12 0.2200(3) 0.3403(3) 0.57317(11) 0.0396(10) Uani d . 1 . S
S13 0.2974(3) 0.6468(3) 0.70389(9) 0.0341(10) Uani d . 1 . S
I21 0.92987(7) 0.42035(6) 0.09946(2) 0.0345(3) Uani d . 1 . I
I22 0.24888(7) 1.15486(7) 0.20126(2) 0.0348(3) Uani d . 1 . I
P21 0.7128(3) 0.6192(3) 0.04305(10) 0.0304(9) Uani d . 1 . P
P22 0.4409(3) 1.0597(3) 0.10047(9) 0.0313(9) Uani d . 1 . P
P23 0.4903(3) 0.6036(3) 0.11877(11) 0.0341(9) Uani d . 1 . P
P24 0.6897(3) 0.9926(3) 0.15833(10) 0.0309(9) Uani d . 1 . P
S21 0.8262(2) 0.8836(2) 0.06822(10) 0.0329(9) Uani d . 1 . S
S22 0.3291(3) 0.7979(3) 0.07082(11) 0.0380(9) Uani d . 1 . S
S23 0.6025(3) 0.7582(3) 0.20408(9) 0.0353(10) Uani d . 1 . S

loop_
_atom_type_symbol
_atom_type_description
_atom_type_scat_dispersion_real
_atom_type_scat_dispersion_imag
_atom_type_scat_source
P P 0.1023 0.0942 'IntTabC Tables 4.2.6.8 and 6.1.1.4'
S S 0.1246 0.1234 'IntTabC Tables 4.2.6.8 and 6.1.1.4'
I I -0.4742 1.8119 'IntTabC Tables 4.2.6.8 and 6.1.1.4'

loop_
_geom_angle_atom_site_label_1
_geom_angle_atom_site_label_2
_geom_angle_atom_site_label_3
_geom_angle_site_symmetry_1
_geom_angle_site_symmetry_3
_geom_angle
_geom_angle_publ_flag
S11 P11 P13 . . 102.49(11) yes
S11 P11 I11 . . 102.43(11) yes
P13 P11 I11 . . 96.00(10) yes
S12 P12 P14 . . 102.00(12) yes
S12 P12 I12 . . 102.80(11) yes
P14 P12 I12 . . 96.84(10) yes
S13 P13 S12 . . 102.91(12) yes
S13 P13 P11 . . 101.15(12) yes
S12 P13 P11 . . 93.25(12) yes
S13 P14 S11 . . 103.17(12) yes
S13 P14 P12 . . 101.65(12) yes
S11 P14 P12 . . 94.03(12) yes
P11 S11 P14 . . 106.64(12) yes
P12 S12 P13 . . 107.14(12) yes
P14 S13 P13 . . 100.19(12) yes
S21 P21 P23 . . 102.30(11) yes
S21 P21 I21 . . 102.53(11) yes
P23 P21 I21 . . 96.42(10) yes
S22 P22 P24 . . 102.02(12) yes
S22 P22 I22 . . 101.61(11) yes
P24 P22 I22 . . 96.97(10) yes
S23 P23 S22 . . 102.72(12) yes
S23 P23 P21 . . 101.78(12) yes
S22 P23 P21 . . 92.53(12) yes
S23 P24 S21 . . 102.94(12) yes
S23 P24 P22 . . 101.72(12) yes
S21 P24 P22 . . 92.91(11) yes
P21 S21 P24 . . 107.00(12) yes
P22 S22 P23 . . 107.42(12) yes
P24 S23 P23 . . 100.51(12) yes

loop_
_geom_bond_atom_site_label_1
_geom_bond_atom_site_label_2
_geom_bond_site_symmetry_2
_geom_bond_distance
_geom_bond_publ_flag
I11 P11 . 2.474(3) yes
I12 P12 . 2.474(3) yes
P11 S11 . 2.117(3) yes
P11 P13 . 2.207(3) yes
P12 S12 . 2.113(3) yes
P12 P14 . 2.208(4) yes
P13 S13 . 2.099(3) yes
P13 S12 . 2.135(3) yes
P14 S13 . 2.090(3) yes
P14 S11 . 2.129(3) yes
I21 P21 . 2.478(3) yes
I22 P22 . 2.483(3) yes
P21 S21 . 2.119(3) yes
P21 P23 . 2.206(3) yes
P22 S22 . 2.113(3) yes
P22 P24 . 2.210(3) yes
P23 S23 . 2.098(4) yes
P23 S22 . 2.129(4) yes
P24 S23 . 2.091(3) yes
P24 S21 . 2.134(3) yes

loop_
_cod_related_entry_id
_cod_related_entry_database
_cod_related_entry_code
1 ChemSpider 10451799
